data_7219120
loop_
_publ_author_name
'Sheng, Yujie'
'Yao, Junyao'
'Chen, Qibin'
'Liu, Honglai'

_publ_section_title
;
 Effect of 1D twisted water chains confined in channels formed by a Gemini
 amphiphile on its crystal stability
;
_journal_issue 6
_journal_name_full CrystEngComm
_journal_page_first 1439
_journal_paper_doi 10.1039/C4CE01879F
_journal_volume 17
_journal_year 2015
_chemical_formula_moiety 'C42 H74 N2 2+,3(H2 O1),2(Br1 1-)'
_chemical_formula_sum 'C42 H80 Br2 N2 O3'
_chemical_formula_weight 820.90
_chemical_melting_point 486
_chemical_name_systematic 12-2Ar
_space_group_IT_number 15
_symmetry_cell_setting monoclinic
_symmetry_space_group_name_Hall '-C 2yc'
_symmetry_space_group_name_H-M 'C 1 2/c 1'
_atom_sites_solution_hydrogens geom
_atom_sites_solution_primary direct
_atom_sites_solution_secondary difmap
_audit_block_doi 10.5517/cc13mlfr
_audit_creation_method SHELXL-97
_audit_update_record
;
2014-10-30 deposited with the CCDC.
2014-12-17 downloaded from the CCDC.
;
_cell_angle_alpha 90.00
_cell_angle_beta 92.628(5)
_cell_angle_gamma 90.00
_cell_formula_units_Z 8
_cell_length_a 54.695(2)
_cell_length_b 9.8891(4)
_cell_length_c 16.8770(6)
_cell_measurement_reflns_used 4665
_cell_measurement_temperature 140(2)
_cell_measurement_theta_max 134.381
_cell_measurement_theta_min 6.471
_cell_volume 9118.9(6)
_computing_cell_refinement 'Bruker SAINT'
_computing_data_collection 'Bruker APEX2'
_computing_data_reduction 'Bruker SAINT'
_computing_molecular_graphics 'Bruker SHELXTL'
_computing_publication_material 'Bruker SHELXTL'
_computing_structure_refinement 'SHELXL-97 (Sheldrick, 1997)'
_computing_structure_solution 'SHELXS-97 (Sheldrick, 1990)'
_diffrn_ambient_temperature 140(2)
_diffrn_measured_fraction_theta_full 0.961
_diffrn_measured_fraction_theta_max 0.961
_diffrn_measurement_device_type 'Bruker APEX-II CCD'
_diffrn_measurement_method '\f and \w scans'
_diffrn_radiation_monochromator graphite
_diffrn_radiation_source 'fine-focus sealed tube'
_diffrn_radiation_type CuK\a
_diffrn_radiation_wavelength 1.54178
_diffrn_reflns_av_R_equivalents 0.1724
_diffrn_reflns_av_unetI/netI 0.1203
_diffrn_reflns_limit_h_max 62
_diffrn_reflns_limit_h_min -63
_diffrn_reflns_limit_k_max 11
_diffrn_reflns_limit_k_min -11
_diffrn_reflns_limit_l_max 19
_diffrn_reflns_limit_l_min -15
_diffrn_reflns_number 27794
_diffrn_reflns_theta_full 64.00
_diffrn_reflns_theta_max 64.00
_diffrn_reflns_theta_min 1.62
_diffrn_standards_number 0
_exptl_absorpt_coefficient_mu 2.517
_exptl_absorpt_correction_T_max 0.9514
_exptl_absorpt_correction_T_min 0.4729
_exptl_absorpt_correction_type multi-scan
_exptl_absorpt_process_details sadabs
_exptl_crystal_colour colorless
_exptl_crystal_density_diffrn 1.196
_exptl_crystal_density_method 'not measured'
_exptl_crystal_description plate
_exptl_crystal_F_000 3520
_exptl_crystal_size_max 0.35
_exptl_crystal_size_mid 0.20
_exptl_crystal_size_min 0.02
_refine_diff_density_max 1.566
_refine_diff_density_min -0.904
_refine_diff_density_rms 0.189
_refine_ls_extinction_method none
_refine_ls_goodness_of_fit_ref 1.172
_refine_ls_hydrogen_treatment mixed
_refine_ls_matrix_type full
_refine_ls_number_parameters 448
_refine_ls_number_reflns 7273
_refine_ls_number_restraints 65
_refine_ls_restrained_S_all 1.178
_refine_ls_R_factor_all 0.1484
_refine_ls_R_factor_gt 0.1241
_refine_ls_shift/su_max 0.015
_refine_ls_shift/su_mean 0.001
_refine_ls_structure_factor_coef Fsqd
_refine_ls_weighting_details 'calc w=1/[\s^2^(Fo^2^)+(0.1017P)^2^+134.7655P] where P=(Fo^2^+2Fc^2^)/3'
_refine_ls_weighting_scheme calc
_refine_ls_wR_factor_gt 0.3079
_refine_ls_wR_factor_ref 0.3304
_reflns_number_gt 5507
_reflns_number_total 7273
_reflns_threshold_expression >2sigma(I)
_cod_data_source_file c4ce01879f2.cif
_cod_data_source_block dm13559
_cod_depositor_comments
;
The following automatic conversions were performed:

'_symmetry_cell_setting' value 'Monoclinic' changed to 'monoclinic'
according to
/usr/data/users/saulius/crontab/automatic-downloads/rss-feeds/RSC/lib/dictionaries/cif_core.dic
dictionary named 'cif_core.dic' version 2.4.2 from 2011-04-26.

Automatic conversion script
Id: cif_fix_values 2935 2014-11-11 08:27:57Z andrius 

 Adding full bibliography for 7219120.cif.
;
_cod_original_sg_symbol_H-M C2/c
_cod_database_code 7219120

loop_
_symmetry_equiv_pos_as_xyz
'x, y, z'
'-x, y, -z+1/2'
'x+1/2, y+1/2, z'
'-x+1/2, y+1/2, -z+1/2'
'-x, -y, -z'
'x, -y, z-1/2'
'-x+1/2, -y+1/2, -z'
'x+1/2, -y+1/2, z-1/2'

loop_
_atom_site_label
_atom_site_type_symbol
_atom_site_fract_x
_atom_site_fract_y
_atom_site_fract_z
_atom_site_U_iso_or_equiv
_atom_site_adp_type
_atom_site_occupancy
_atom_site_symmetry_multiplicity
_atom_site_calc_flag
_atom_site_refinement_flags
_atom_site_disorder_assembly
_atom_site_disorder_group
Br1 Br 0.421270(17) 0.46907(9) 0.45941(5) 0.0536(2) Uani 1 1 d . . .
Br2 Br 0.391295(16) 0.02297(10) 0.26314(5) 0.0561(3) Uani 1 1 d . . .
N1 N 0.39511(10) -0.1283(7) 0.4923(3) 0.0363(14) Uani 1 1 d . . .
N2 N 0.57036(11) 0.3549(6) 0.8060(3) 0.0393(15) Uani 1 1 d . . .
O1S O 0.43206(14) 0.2766(7) 0.3002(4) 0.073(2) Uani 1 1 d . . .
H1SA H 0.4259 0.3287 0.3340 0.088 Uiso 1 1 d R . .
H1SB H 0.4206 0.2262 0.2811 0.088 Uiso 1 1 d R . .
O2S O 0.48248(14) 0.4190(7) 0.4629(4) 0.077(2) Uani 1 1 d D . .
H2SA H 0.4670 0.4296 0.4667 0.092 Uiso 1 1 d RD . .
H2SB H 0.4873 0.4289 0.4161 0.092 Uiso 1 1 d R . .
O3S O 0.48267(15) 0.3217(7) 0.3092(4) 0.081(2) Uani 1 1 d . . .
H3SA H 0.4653 0.3167 0.2927 0.097 Uiso 1 1 d R . .
H3SB H 0.4916 0.3695 0.2687 0.097 Uiso 0.50 1 d PR A 1
H3SC H 0.4988 0.2941 0.2921 0.097 Uiso 0.50 1 d PR B 2
C1 C 0.47073(11) 0.0983(6) 0.5211(3) 0.0273(14) Uani 1 1 d . . .
H1 H 0.4769 0.1806 0.5011 0.033 Uiso 1 1 calc R . .
C2 C 0.45063(12) 0.0383(7) 0.4837(4) 0.0320(15) Uani 1 1 d . . .
H2 H 0.4429 0.0820 0.4391 0.038 Uiso 1 1 calc R . .
C3 C 0.44129(11) -0.0850(7) 0.5093(4) 0.0330(16) Uani 1 1 d . . .
C4 C 0.45320(12) -0.1459(7) 0.5737(4) 0.0357(16) Uani 1 1 d . . .
H4 H 0.4476 -0.2316 0.5907 0.043 Uiso 1 1 calc R . .
C5 C 0.47313(12) -0.0866(7) 0.6149(4) 0.0351(16) Uani 1 1 d . . .
H5 H 0.4805 -0.1301 0.6601 0.042 Uiso 1 1 calc R . .
C6 C 0.48219(11) 0.0380(6) 0.5891(4) 0.0277(14) Uani 1 1 d . . .
C7 C 0.50360(11) 0.1063(6) 0.6284(3) 0.0238(13) Uani 1 1 d . . .
C8 C 0.50765(13) 0.2439(7) 0.6195(4) 0.0343(16) Uani 1 1 d . . .
H8 H 0.4958 0.2965 0.5904 0.041 Uiso 1 1 calc R . .
C9 C 0.52824(13) 0.3064(7) 0.6514(4) 0.0357(16) Uani 1 1 d . . .
H9 H 0.5304 0.4007 0.6437 0.043 Uiso 1 1 calc R . .
C10 C 0.54614(11) 0.2322(7) 0.6952(3) 0.0281(14) Uani 1 1 d . . .
C11 C 0.54227(11) 0.0969(7) 0.7065(4) 0.0322(16) Uani 1 1 d . . .
H11 H 0.5540 0.0451 0.7364 0.039 Uiso 1 1 calc R . .
C12 C 0.52096(11) 0.0335(6) 0.6740(4) 0.0277(14) Uani 1 1 d . . .
H12 H 0.5184 -0.0601 0.6833 0.033 Uiso 1 1 calc R . .
C13 C 0.42106(11) -0.1523(8) 0.4627(4) 0.0355(16) Uani 1 1 d . . .
H13A H 0.4242 -0.2509 0.4628 0.043 Uiso 1 1 calc R . .
H13B H 0.4214 -0.1208 0.4071 0.043 Uiso 1 1 calc R . .
C14 C 0.38967(14) 0.0188(9) 0.4922(6) 0.056(2) Uani 1 1 d . . .
H14A H 0.4018 0.0657 0.5267 0.084 Uiso 1 1 calc R . .
H14B H 0.3733 0.0337 0.5119 0.084 Uiso 1 1 calc R . .
H14C H 0.3903 0.0541 0.4381 0.084 Uiso 1 1 calc R . .
C15 C 0.39331(15) -0.1911(13) 0.5731(4) 0.066(3) Uani 1 1 d . . .
H15A H 0.3762 -0.1904 0.5880 0.099 Uiso 1 1 calc R . .
H15B H 0.4033 -0.1393 0.6120 0.099 Uiso 1 1 calc R . .
H15C H 0.3992 -0.2846 0.5717 0.099 Uiso 1 1 calc R . .
C16 C 0.37784(12) -0.2007(8) 0.4331(4) 0.0388(17) Uani 1 1 d . . .
H16A H 0.3811 -0.2991 0.4365 0.047 Uiso 1 1 calc R . .
H16B H 0.3815 -0.1711 0.3789 0.047 Uiso 1 1 calc R . .
C17 C 0.35055(13) -0.1762(9) 0.4454(5) 0.047(2) Uani 1 1 d . . .
H17A H 0.3460 -0.2169 0.4962 0.057 Uiso 1 1 calc R . .
H17B H 0.3473 -0.0778 0.4476 0.057 Uiso 1 1 calc R . .
C18 C 0.33534(13) -0.2400(9) 0.3764(4) 0.046(2) Uani 1 1 d . . .
H18A H 0.3422 -0.2129 0.3255 0.055 Uiso 1 1 calc R . .
H18B H 0.3363 -0.3398 0.3805 0.055 Uiso 1 1 calc R . .
C19 C 0.30876(12) -0.1955(9) 0.3776(5) 0.046(2) Uani 1 1 d . . .
H19A H 0.3080 -0.0956 0.3751 0.055 Uiso 1 1 calc R . .
H19B H 0.3020 -0.2241 0.4283 0.055 Uiso 1 1 calc R . .
C20 C 0.29272(14) -0.2543(9) 0.3084(5) 0.048(2) Uani 1 1 d . . .
H20A H 0.3003 -0.2331 0.2578 0.058 Uiso 1 1 calc R . .
H20B H 0.2922 -0.3539 0.3138 0.058 Uiso 1 1 calc R . .
C21 C 0.26687(13) -0.1997(9) 0.3054(5) 0.047(2) Uani 1 1 d . . .
H21A H 0.2675 -0.1001 0.3000 0.056 Uiso 1 1 calc R . .
H21B H 0.2594 -0.2204 0.3563 0.056 Uiso 1 1 calc R . .
C22 C 0.25043(15) -0.2565(9) 0.2377(5) 0.055(2) Uani 1 1 d . . .
H22A H 0.2489 -0.3556 0.2447 0.066 Uiso 1 1 calc R . .
H22B H 0.2583 -0.2403 0.1869 0.066 Uiso 1 1 calc R . .
C23 C 0.22469(14) -0.1935(9) 0.2335(5) 0.053(2) Uani 1 1 d . . .
H23A H 0.2173 -0.2040 0.2856 0.064 Uiso 1 1 calc R . .
H23B H 0.2261 -0.0955 0.2227 0.064 Uiso 1 1 calc R . .
C24 C 0.20762(16) -0.2577(10) 0.1692(6) 0.064(3) Uani 1 1 d . . .
H24A H 0.2055 -0.3548 0.1813 0.077 Uiso 1 1 calc R . .
H24B H 0.2153 -0.2508 0.1174 0.077 Uiso 1 1 calc R . .
C25 C 0.18238(16) -0.1894(10) 0.1633(7) 0.069(3) Uani 1 1 d . . .
H25A H 0.1744 -0.2005 0.2144 0.083 Uiso 1 1 calc R . .
H25B H 0.1846 -0.0913 0.1543 0.083 Uiso 1 1 calc R . .
C26 C 0.1658(2) -0.2462(12) 0.0976(8) 0.100(4) Uani 1 1 d . . .
H26A H 0.1632 -0.3440 0.1067 0.120 Uiso 1 1 calc R . .
H26B H 0.1736 -0.2354 0.0462 0.120 Uiso 1 1 calc R . .
C27 C 0.14061(19) -0.1715(13) 0.0947(10) 0.114(5) Uani 1 1 d . . .
H27A H 0.1430 -0.0761 0.0813 0.171 Uiso 1 1 calc R . .
H27B H 0.1334 -0.1780 0.1466 0.171 Uiso 1 1 calc R . .
H27C H 0.1296 -0.2135 0.0543 0.171 Uiso 1 1 calc R . .
C28 C 0.56920(12) 0.3042(8) 0.7215(4) 0.0365(17) Uani 1 1 d . . .
H28A H 0.5714 0.3823 0.6858 0.044 Uiso 1 1 calc R . .
H28B H 0.5831 0.2421 0.7148 0.044 Uiso 1 1 calc R . .
C29 C 0.5481(2) 0.4454(10) 0.8193(5) 0.067(3) Uani 1 1 d . . .
H29A H 0.5475 0.5185 0.7800 0.101 Uiso 1 1 calc R . .
H29B H 0.5495 0.4842 0.8727 0.101 Uiso 1 1 calc R . .
H29C H 0.5331 0.3914 0.8136 0.101 Uiso 1 1 calc R . .
C30 C 0.56916(15) 0.2392(7) 0.8630(4) 0.0402(18) Uani 1 1 d . . .
H30A H 0.5716 0.2730 0.9174 0.060 Uiso 1 1 calc R . .
H30B H 0.5820 0.1736 0.8522 0.060 Uiso 1 1 calc R . .
H30C H 0.5531 0.1954 0.8567 0.060 Uiso 1 1 calc R . .
C31 C 0.59121(15) 0.4520(10) 0.8239(6) 0.065(3) Uani 1 1 d D . .
H31A H 0.5890 0.5334 0.7902 0.078 Uiso 1 1 calc R . .
H31B H 0.5909 0.4808 0.8800 0.078 Uiso 1 1 calc R . .
C32 C 0.61527(18) 0.3902(13) 0.8096(8) 0.107(4) Uani 1 1 d D . .
H32A H 0.6179 0.3851 0.7520 0.128 Uiso 1 1 calc R . .
H32B H 0.6162 0.2976 0.8319 0.128 Uiso 1 1 calc R . .
C33 C 0.6347(2) 0.4827(14) 0.8514(9) 0.101(4) Uani 1 1 d DU . .
H33A H 0.6354 0.5687 0.8216 0.121 Uiso 1 1 calc R . .
H33B H 0.6293 0.5042 0.9051 0.121 Uiso 1 1 calc R . .
C34 C 0.65977(18) 0.4261(14) 0.8592(7) 0.091(4) Uani 1 1 d DU . .
H34A H 0.6654 0.4087 0.8052 0.110 Uiso 1 1 calc R . .
H34B H 0.6589 0.3376 0.8863 0.110 Uiso 1 1 calc R . .
C35 C 0.67866(17) 0.5099(11) 0.9026(8) 0.087(4) Uani 1 1 d D . .
H35A H 0.6723 0.5352 0.9546 0.104 Uiso 1 1 calc R . .
H35B H 0.6808 0.5945 0.8724 0.104 Uiso 1 1 calc R . .
C36 C 0.7034(2) 0.4459(15) 0.9172(9) 0.113(4) Uani 1 1 d DU . .
H36A H 0.7010 0.3547 0.9398 0.135 Uiso 1 1 calc R . .
H36B H 0.7109 0.4340 0.8654 0.135 Uiso 1 1 calc R . .
C37 C 0.72097(17) 0.5213(12) 0.9709(7) 0.079(3) Uani 1 1 d DU . .
H37A H 0.7132 0.5366 1.0220 0.095 Uiso 1 1 calc R . .
H37B H 0.7239 0.6111 0.9472 0.095 Uiso 1 1 calc R . .
C38 C 0.74564(18) 0.4529(13) 0.9880(7) 0.091(3) Uani 1 1 d DU . .
H38A H 0.7426 0.3631 1.0117 0.110 Uiso 1 1 calc R . .
H38B H 0.7533 0.4374 0.9368 0.110 Uiso 1 1 calc R . .
C39 C 0.76320(16) 0.5262(12) 1.0408(7) 0.084(3) Uani 1 1 d DU . .
H39A H 0.7550 0.5474 1.0904 0.101 Uiso 1 1 calc R . .
H39B H 0.7670 0.6133 1.0152 0.101 Uiso 1 1 calc R . .
C40 C 0.78707(18) 0.4564(14) 1.0628(7) 0.096(3) Uani 1 1 d DU . .
H40A H 0.7833 0.3697 1.0888 0.116 Uiso 1 1 calc R . .
H40B H 0.7952 0.4343 1.0131 0.116 Uiso 1 1 calc R . .
C41 C 0.80483(18) 0.5299(13) 1.1150(7) 0.091(4) Uani 1 1 d DU . .
H41A H 0.8091 0.6140 1.0870 0.110 Uiso 1 1 calc R . .
H41B H 0.7961 0.5575 1.1625 0.110 Uiso 1 1 calc R . .
C42 C 0.8279(2) 0.4680(18) 1.1436(9) 0.122(5) Uani 1 1 d DU . .
H42A H 0.8393 0.4654 1.1004 0.183 Uiso 1 1 calc R . .
H42B H 0.8248 0.3758 1.1618 0.183 Uiso 1 1 calc R . .
H42C H 0.8351 0.5216 1.1877 0.183 Uiso 1 1 calc R . .

loop_
_atom_site_aniso_label
_atom_site_aniso_U_11
_atom_site_aniso_U_22
_atom_site_aniso_U_33
_atom_site_aniso_U_23
_atom_site_aniso_U_13
_atom_site_aniso_U_12
Br1 0.0761(6) 0.0504(5) 0.0348(4) 0.0023(3) 0.0076(4) -0.0120(4)
Br2 0.0522(5) 0.0725(6) 0.0437(5) 0.0074(4) 0.0021(3) 0.0055(4)
N1 0.027(3) 0.053(4) 0.029(3) -0.005(3) 0.004(2) 0.001(3)
N2 0.058(3) 0.037(3) 0.023(3) 0.002(2) 0.002(2) -0.020(3)
O1S 0.102(5) 0.057(4) 0.060(4) -0.012(3) 0.001(3) -0.002(4)
O2S 0.097(5) 0.060(4) 0.071(4) 0.029(3) -0.018(3) -0.005(4)
O3S 0.093(5) 0.063(4) 0.086(5) 0.008(4) -0.007(4) 0.013(4)
C1 0.036(3) 0.025(3) 0.021(3) -0.006(2) 0.009(2) 0.003(3)
C2 0.036(3) 0.040(4) 0.020(3) 0.001(3) 0.005(2) 0.010(3)
C3 0.026(3) 0.045(4) 0.028(3) -0.007(3) 0.005(2) 0.005(3)
C4 0.035(3) 0.034(4) 0.039(4) 0.001(3) 0.005(3) 0.003(3)
C5 0.031(3) 0.039(4) 0.036(4) 0.009(3) 0.000(3) 0.003(3)
C6 0.032(3) 0.022(3) 0.029(3) 0.002(2) 0.009(2) 0.005(3)
C7 0.031(3) 0.024(3) 0.017(3) 0.001(2) 0.002(2) -0.002(2)
C8 0.044(4) 0.039(4) 0.019(3) 0.005(3) 0.000(3) 0.004(3)
C9 0.058(4) 0.022(3) 0.028(3) -0.003(3) 0.013(3) -0.011(3)
C10 0.036(3) 0.035(3) 0.013(3) -0.003(2) 0.006(2) -0.011(3)
C11 0.024(3) 0.048(4) 0.024(3) -0.007(3) 0.000(2) -0.001(3)
C12 0.034(3) 0.018(3) 0.031(3) 0.001(2) 0.009(2) -0.003(3)
C13 0.028(3) 0.044(4) 0.035(3) -0.001(3) 0.009(3) 0.007(3)
C14 0.030(3) 0.069(5) 0.068(5) -0.027(4) 0.001(3) 0.004(4)
C15 0.050(5) 0.126(9) 0.021(4) 0.010(4) 0.004(3) -0.007(5)
C16 0.038(4) 0.051(4) 0.027(3) -0.010(3) 0.000(3) -0.002(3)
C17 0.031(4) 0.064(5) 0.046(4) -0.006(4) 0.004(3) 0.001(3)
C18 0.038(4) 0.058(5) 0.041(4) -0.002(3) 0.000(3) 0.001(4)
C19 0.032(3) 0.060(5) 0.046(4) 0.004(4) 0.003(3) -0.004(3)
C20 0.046(4) 0.051(5) 0.047(4) -0.002(4) 0.003(3) 0.009(4)
C21 0.033(4) 0.047(4) 0.060(5) -0.008(4) -0.004(3) 0.000(3)
C22 0.051(4) 0.050(5) 0.063(5) -0.008(4) -0.011(4) 0.012(4)
C23 0.041(4) 0.047(5) 0.069(5) 0.001(4) -0.017(4) -0.002(4)
C24 0.058(5) 0.052(5) 0.080(6) -0.005(5) -0.022(4) 0.008(4)
C25 0.046(4) 0.054(5) 0.104(7) 0.001(5) -0.025(5) 0.000(4)
C26 0.079(6) 0.058(6) 0.156(10) 0.014(7) -0.068(7) -0.001(5)
C27 0.064(6) 0.070(7) 0.201(13) 0.027(8) -0.070(7) -0.013(5)
C28 0.041(3) 0.049(4) 0.019(3) 0.000(3) 0.004(3) -0.016(3)
C29 0.102(7) 0.060(5) 0.040(5) -0.013(4) -0.002(4) 0.019(5)
C30 0.062(4) 0.032(4) 0.027(3) 0.007(3) 0.000(3) -0.014(3)
C31 0.067(5) 0.066(6) 0.060(5) 0.002(5) -0.009(4) -0.023(5)
C32 0.080(7) 0.098(8) 0.139(10) -0.070(7) -0.037(7) 0.031(6)
C33 0.097(6) 0.091(7) 0.113(7) -0.006(6) 0.002(6) 0.000(6)
C34 0.086(6) 0.102(7) 0.085(6) -0.005(5) -0.008(5) -0.017(5)
C35 0.062(6) 0.061(6) 0.139(11) -0.001(7) 0.021(6) -0.003(5)
C36 0.112(7) 0.109(7) 0.117(7) 0.000(6) 0.005(6) -0.010(6)
C37 0.068(4) 0.084(5) 0.087(5) 0.006(4) 0.008(4) -0.004(4)
C38 0.087(5) 0.094(5) 0.093(5) 0.006(5) 0.001(4) -0.006(5)
C39 0.056(5) 0.103(6) 0.092(6) 0.017(5) 0.009(4) -0.014(5)
C40 0.075(5) 0.121(7) 0.093(6) 0.020(6) 0.000(5) -0.025(6)
C41 0.076(5) 0.098(7) 0.101(6) 0.007(5) 0.015(5) -0.005(5)
C42 0.114(7) 0.132(8) 0.119(8) 0.015(6) -0.010(6) -0.021(6)

loop_
_atom_type_symbol
_atom_type_description
_atom_type_scat_dispersion_real
_atom_type_scat_dispersion_imag
_atom_type_scat_source
C C 0.0181 0.0091 'International Tables Vol C Tables 4.2.6.8 and 6.1.1.4'
H H 0.0000 0.0000 'International Tables Vol C Tables 4.2.6.8 and 6.1.1.4'
N N 0.0311 0.0180 'International Tables Vol C Tables 4.2.6.8 and 6.1.1.4'
O O 0.0492 0.0322 'International Tables Vol C Tables 4.2.6.8 and 6.1.1.4'
Br Br -0.6763 1.2805 'International Tables Vol C Tables 4.2.6.8 and 6.1.1.4'

loop_
_geom_angle_atom_site_label_1
_geom_angle_atom_site_label_2
_geom_angle_atom_site_label_3
_geom_angle
C14 N1 C15 112.5(7)
C14 N1 C16 110.0(6)
C15 N1 C16 109.6(6)
C14 N1 C13 109.7(6)
C15 N1 C13 109.1(6)
C16 N1 C13 105.5(5)
C30 N2 C28 110.6(5)
C30 N2 C31 114.3(6)
C28 N2 C31 113.5(6)
C30 N2 C29 107.0(6)
C28 N2 C29 109.4(6)
C31 N2 C29 101.3(7)
H1SA O1S H1SB 107.6
H2SA O2S H2SB 114.0
H3SA O3S H3SB 109.5
H3SA O3S H3SC 141.1
H3SB O3S H3SC 56.3
C2 C1 C6 120.4(6)
C2 C1 H1 119.8
C6 C1 H1 119.8
C1 C2 C3 121.9(6)
C1 C2 H2 119.0
C3 C2 H2 119.0
C4 C3 C2 117.3(6)
C4 C3 C13 122.3(7)
C2 C3 C13 120.1(6)
C3 C4 C5 122.6(7)
C3 C4 H4 118.7
C5 C4 H4 118.7
C4 C5 C6 119.5(6)
C4 C5 H5 120.2
C6 C5 H5 120.2
C5 C6 C1 118.1(6)
C5 C6 C7 122.9(6)
C1 C6 C7 118.9(5)
C8 C7 C12 117.3(6)
C8 C7 C6 121.7(5)
C12 C7 C6 121.0(5)
C9 C8 C7 122.1(6)
C9 C8 H8 119.0
C7 C8 H8 119.0
C8 C9 C10 120.7(6)
C8 C9 H9 119.7
C10 C9 H9 119.6
C11 C10 C9 118.3(6)
C11 C10 C28 123.9(6)
C9 C10 C28 117.7(6)
C10 C11 C12 120.7(6)
C10 C11 H11 119.7
C12 C11 H11 119.7
C7 C12 C11 120.9(6)
C7 C12 H12 119.5
C11 C12 H12 119.5
C3 C13 N1 115.7(5)
C3 C13 H13A 108.4
N1 C13 H13A 108.4
C3 C13 H13B 108.4
N1 C13 H13B 108.4
H13A C13 H13B 107.4
N1 C14 H14A 109.5
N1 C14 H14B 109.5
H14A C14 H14B 109.5
N1 C14 H14C 109.5
H14A C14 H14C 109.5
H14B C14 H14C 109.5
N1 C15 H15A 109.5
N1 C15 H15B 109.5
H15A C15 H15B 109.5
N1 C15 H15C 109.5
H15A C15 H15C 109.5
H15B C15 H15C 109.5
N1 C16 C17 114.5(6)
N1 C16 H16A 108.6
C17 C16 H16A 108.6
N1 C16 H16B 108.6
C17 C16 H16B 108.6
H16A C16 H16B 107.6
C18 C17 C16 109.2(6)
C18 C17 H17A 109.8
C16 C17 H17A 109.8
C18 C17 H17B 109.8
C16 C17 H17B 109.8
H17A C17 H17B 108.3
C19 C18 C17 110.9(6)
C19 C18 H18A 109.5
C17 C18 H18A 109.5
C19 C18 H18B 109.5
C17 C18 H18B 109.5
H18A C18 H18B 108.0
C18 C19 C20 113.1(7)
C18 C19 H19A 108.9
C20 C19 H19A 108.9
C18 C19 H19B 108.9
C20 C19 H19B 108.9
H19A C19 H19B 107.8
C21 C20 C19 113.0(7)
C21 C20 H20A 109.0
C19 C20 H20A 109.0
C21 C20 H20B 109.0
C19 C20 H20B 109.0
H20A C20 H20B 107.8
C20 C21 C22 114.3(7)
C20 C21 H21A 108.7
C22 C21 H21A 108.7
C20 C21 H21B 108.7
C22 C21 H21B 108.7
H21A C21 H21B 107.6
C21 C22 C23 113.1(7)
C21 C22 H22A 109.0
C23 C22 H22A 109.0
C21 C22 H22B 109.0
C23 C22 H22B 109.0
H22A C22 H22B 107.8
C24 C23 C22 113.0(7)
C24 C23 H23A 109.0
C22 C23 H23A 109.0
C24 C23 H23B 109.0
C22 C23 H23B 109.0
H23A C23 H23B 107.8
C23 C24 C25 112.3(8)
C23 C24 H24A 109.1
C25 C24 H24A 109.1
C23 C24 H24B 109.1
C25 C24 H24B 109.1
H24A C24 H24B 107.9
C26 C25 C24 113.1(9)
C26 C25 H25A 109.0
C24 C25 H25A 109.0
C26 C25 H25B 109.0
C24 C25 H25B 109.0
H25A C25 H25B 107.8
C25 C26 C27 110.3(11)
C25 C26 H26A 109.6
C27 C26 H26A 109.6
C25 C26 H26B 109.6
C27 C26 H26B 109.6
H26A C26 H26B 108.1
C26 C27 H27A 109.5
C26 C27 H27B 109.5
H27A C27 H27B 109.5
C26 C27 H27C 109.5
H27A C27 H27C 109.5
H27B C27 H27C 109.5
C10 C28 N2 115.8(5)
C10 C28 H28A 108.3
N2 C28 H28A 108.3
C10 C28 H28B 108.3
N2 C28 H28B 108.3
H28A C28 H28B 107.4
N2 C29 H29A 109.5
N2 C29 H29B 109.5
H29A C29 H29B 109.5
N2 C29 H29C 109.5
H29A C29 H29C 109.5
H29B C29 H29C 109.5
N2 C30 H30A 109.5
N2 C30 H30B 109.5
H30A C30 H30B 109.5
N2 C30 H30C 109.5
H30A C30 H30C 109.5
H30B C30 H30C 109.5
C32 C31 N2 111.9(8)
C32 C31 H31A 109.2
N2 C31 H31A 109.2
C32 C31 H31B 109.2
N2 C31 H31B 109.2
H31A C31 H31B 107.9
C31 C32 C33 106.2(9)
C31 C32 H32A 110.5
C33 C32 H32A 110.5
C31 C32 H32B 110.5
C33 C32 H32B 110.5
H32A C32 H32B 108.7
C34 C33 C32 115.5(11)
C34 C33 H33A 108.4
C32 C33 H33A 108.4
C34 C33 H33B 108.4
C32 C33 H33B 108.4
H33A C33 H33B 107.5
C33 C34 C35 116.8(11)
C33 C34 H34A 108.1
C35 C34 H34A 108.1
C33 C34 H34B 108.1
C35 C34 H34B 108.1
H34A C34 H34B 107.3
C34 C35 C36 116.4(10)
C34 C35 H35A 108.2
C36 C35 H35A 108.2
C34 C35 H35B 108.2
C36 C35 H35B 108.2
H35A C35 H35B 107.3
C37 C36 C35 116.0(11)
C37 C36 H36A 108.3
C35 C36 H36A 108.3
C37 C36 H36B 108.3
C35 C36 H36B 108.3
H36A C36 H36B 107.4
C36 C37 C38 115.6(10)
C36 C37 H37A 108.4
C38 C37 H37A 108.4
C36 C37 H37B 108.4
C38 C37 H37B 108.4
H37A C37 H37B 107.4
C39 C38 C37 116.3(10)
C39 C38 H38A 108.2
C37 C38 H38A 108.2
C39 C38 H38B 108.2
C37 C38 H38B 108.2
H38A C38 H38B 107.4
C38 C39 C40 117.2(10)
C38 C39 H39A 108.0
C40 C39 H39A 108.0
C38 C39 H39B 108.0
C40 C39 H39B 108.0
H39A C39 H39B 107.2
C41 C40 C39 117.5(11)
C41 C40 H40A 107.9
C39 C40 H40A 107.9
C41 C40 H40B 107.9
C39 C40 H40B 107.9
H40A C40 H40B 107.2
C42 C41 C40 121.7(12)
C42 C41 H41A 106.9
C40 C41 H41A 106.9
C42 C41 H41B 106.9
C40 C41 H41B 106.9
H41A C41 H41B 106.7
C41 C42 H42A 109.5
C41 C42 H42B 109.5
H42A C42 H42B 109.5
C41 C42 H42C 109.5
H42A C42 H42C 109.5
H42B C42 H42C 109.5

loop_
_geom_bond_atom_site_label_1
_geom_bond_atom_site_label_2
_geom_bond_distance
N1 C14 1.485(11)
N1 C15 1.506(10)
N1 C16 1.522(9)
N1 C13 1.544(8)
N2 C30 1.498(9)
N2 C28 1.511(8)
N2 C31 1.511(10)
N2 C29 1.535(12)
O1S H1SA 0.8502
O1S H1SB 0.8505
O2S H2SA 0.8576
O2S H2SB 0.8499
O3S H3SA 0.9800
O3S H3SB 0.9800
O3S H3SC 0.9800
C1 C2 1.376(9)
C1 C6 1.414(9)
C1 H1 0.9500
C2 C3 1.398(10)
C2 H2 0.9500
C3 C4 1.380(9)
C3 C13 1.485(9)
C4 C5 1.395(10)
C4 H4 0.9500
C5 C6 1.405(9)
C5 H5 0.9500
C6 C7 1.482(8)
C7 C8 1.388(9)
C7 C12 1.395(8)
C8 C9 1.372(10)
C8 H8 0.9500
C9 C10 1.406(10)
C9 H9 0.9500
C10 C11 1.370(10)
C10 C28 1.497(9)
C11 C12 1.412(9)
C11 H11 0.9500
C12 H12 0.9500
C13 H13A 0.9900
C13 H13B 0.9900
C14 H14A 0.9800
C14 H14B 0.9800
C14 H14C 0.9800
C15 H15A 0.9800
C15 H15B 0.9800
C15 H15C 0.9800
C16 C17 1.536(10)
C16 H16A 0.9900
C16 H16B 0.9900
C17 C18 1.535(11)
C17 H17A 0.9900
C17 H17B 0.9900
C18 C19 1.520(10)
C18 H18A 0.9900
C18 H18B 0.9900
C19 C20 1.541(11)
C19 H19A 0.9900
C19 H19B 0.9900
C20 C21 1.512(10)
C20 H20A 0.9900
C20 H20B 0.9900
C21 C22 1.527(11)
C21 H21A 0.9900
C21 H21B 0.9900
C22 C23 1.538(11)
C22 H22A 0.9900
C22 H22B 0.9900
C23 C24 1.535(12)
C23 H23A 0.9900
C23 H23B 0.9900
C24 C25 1.536(12)
C24 H24A 0.9900
C24 H24B 0.9900
C25 C26 1.508(14)
C25 H25A 0.9900
C25 H25B 0.9900
C26 C27 1.563(16)
C26 H26A 0.9900
C26 H26B 0.9900
C27 H27A 0.9800
C27 H27B 0.9800
C27 H27C 0.9800
C28 H28A 0.9900
C28 H28B 0.9900
C29 H29A 0.9800
C29 H29B 0.9800
C29 H29C 0.9800
C30 H30A 0.9800
C30 H30B 0.9800
C30 H30C 0.9800
C31 C32 1.480(12)
C31 H31A 0.9900
C31 H31B 0.9900
C32 C33 1.549(17)
C32 H32A 0.9900
C32 H32B 0.9900
C33 C34 1.480(13)
C33 H33A 0.9900
C33 H33B 0.9900
C34 C35 1.491(13)
C34 H34A 0.9900
C34 H34B 0.9900
C35 C36 1.504(13)
C35 H35A 0.9900
C35 H35B 0.9900
C36 C37 1.490(13)
C36 H36A 0.9900
C36 H36B 0.9900
C37 C38 1.525(12)
C37 H37A 0.9900
C37 H37B 0.9900
C38 C39 1.471(13)
C38 H38A 0.9900
C38 H38B 0.9900
C39 C40 1.508(13)
C39 H39A 0.9900
C39 H39B 0.9900
C40 C41 1.474(13)
C40 H40A 0.9900
C40 H40B 0.9900
C41 C42 1.465(14)
C41 H41A 0.9900
C41 H41B 0.9900
C42 H42A 0.9800
C42 H42B 0.9800
C42 H42C 0.9800

loop_
_geom_torsion_atom_site_label_1
_geom_torsion_atom_site_label_2
_geom_torsion_atom_site_label_3
_geom_torsion_atom_site_label_4
_geom_torsion
C6 C1 C2 C3 -2.1(9)
C1 C2 C3 C4 -0.6(9)
C1 C2 C3 C13 -174.2(6)
C2 C3 C4 C5 2.7(10)
C13 C3 C4 C5 176.2(6)
C3 C4 C5 C6 -2.1(10)
C4 C5 C6 C1 -0.6(9)
C4 C5 C6 C7 -178.6(6)
C2 C1 C6 C5 2.7(9)
C2 C1 C6 C7 -179.2(6)
C5 C6 C7 C8 -159.4(6)
C1 C6 C7 C8 22.6(9)
C5 C6 C7 C12 22.7(9)
C1 C6 C7 C12 -155.3(6)
C12 C7 C8 C9 2.3(9)
C6 C7 C8 C9 -175.6(6)
C7 C8 C9 C10 -0.4(10)
C8 C9 C10 C11 -1.1(9)
C8 C9 C10 C28 174.2(6)
C9 C10 C11 C12 0.7(9)
C28 C10 C11 C12 -174.3(6)
C8 C7 C12 C11 -2.8(9)
C6 C7 C12 C11 175.2(6)
C10 C11 C12 C7 1.3(9)
C4 C3 C13 N1 89.2(8)
C2 C3 C13 N1 -97.6(7)
C14 N1 C13 C3 58.6(8)
C15 N1 C13 C3 -65.1(8)
C16 N1 C13 C3 177.2(6)
C14 N1 C16 C17 -54.8(8)
C15 N1 C16 C17 69.5(8)
C13 N1 C16 C17 -173.1(6)
N1 C16 C17 C18 173.1(6)
C16 C17 C18 C19 -169.1(7)
C17 C18 C19 C20 178.8(7)
C18 C19 C20 C21 -174.7(7)
C19 C20 C21 C22 -179.7(7)
C20 C21 C22 C23 -176.9(7)
C21 C22 C23 C24 -175.9(8)
C22 C23 C24 C25 -177.5(8)
C23 C24 C25 C26 177.0(9)
C24 C25 C26 C27 -179.6(10)
C11 C10 C28 N2 -86.3(8)
C9 C10 C28 N2 98.7(7)
C30 N2 C28 C10 62.6(8)
C31 N2 C28 C10 -167.4(7)
C29 N2 C28 C10 -55.0(8)
C30 N2 C31 C32 69.3(10)
C28 N2 C31 C32 -58.8(11)
C29 N2 C31 C32 -175.9(9)
N2 C31 C32 C33 -164.7(10)
C31 C32 C33 C34 167.9(12)
C32 C33 C34 C35 -177.1(12)
C33 C34 C35 C36 174.2(12)
C34 C35 C36 C37 -171.1(12)
C35 C36 C37 C38 177.6(11)
C36 C37 C38 C39 179.9(11)
C37 C38 C39 C40 176.1(10)
C38 C39 C40 C41 179.4(11)
C39 C40 C41 C42 176.4(12)
